data_7232621
loop_
_publ_author_name
'Yokomori, So'
'Ueda, Akira'
'Higashino, Toshiki'
'Kumai, Reiji'
'Murakami, Youichi'
'Mori, Hatsumi'

_publ_section_title
;
 Construction of three-dimensional anionic molecular frameworks based on
 hydrogen-bonded metal dithiolene complexes and the crystal solvent effect
;
_journal_issue 18
_journal_name_full CrystEngComm
_journal_page_first 2940
_journal_paper_doi 10.1039/C9CE00364A
_journal_volume 21
_journal_year 2019
_chemical_formula_moiety 'C36 H29 Au O4.5 P S4'
_chemical_formula_sum 'C36 H29 Au O4.5 P S4'
_chemical_formula_weight 889.80
_chemical_properties_physical Air-sensitive
_space_group_crystal_system monoclinic
_space_group_IT_number 14
_space_group_name_Hall '-P 2ybc'
_space_group_name_H-M_alt 'P 1 21/c 1'
_symmetry_space_group_name_Hall '-P 2ybc'
_symmetry_space_group_name_H-M 'P 1 21/c 1'
_atom_sites_solution_hydrogens geom
_atom_sites_solution_primary direct
_atom_sites_solution_secondary difmap
_audit_update_record
;
2019-04-01 deposited with the CCDC.    2019-04-08 downloaded from the CCDC.
;
_cell_angle_alpha 90.0000
_cell_angle_beta 90.076(3)
_cell_angle_gamma 90.0000
_cell_formula_units_Z 4
_cell_length_a 7.4715(17)
_cell_length_b 16.423(4)
_cell_length_c 27.825(7)
_cell_measurement_reflns_used 8590
_cell_measurement_temperature 293
_cell_measurement_theta_max 27.49
_cell_measurement_theta_min 3.08
_cell_volume 3414.2(14)
_computing_cell_refinement CrystalClear
_computing_data_collection 'CrystalClear (Rigaku Inc., 2008)'
_computing_data_reduction CrystalClear
_computing_molecular_graphics 'CrystalStructure 4.3'
_computing_publication_material 'CrystalStructure 4.3 (Rigaku, 2019)'
_computing_structure_refinement 'SHELXL Version 2018/3 (Sheldrick, 2008)'
_computing_structure_solution 'Il Milione (Burla, et al., 2007)'
_diffrn_ambient_temperature 293
_diffrn_detector_area_resol_mean 7.314
_diffrn_measured_fraction_theta_full 0.998
_diffrn_measured_fraction_theta_max 0.996
_diffrn_measurement_device_type 'Rigaku Mercury70'
_diffrn_measurement_method \w
_diffrn_radiation_type 'Mo K\a'
_diffrn_radiation_wavelength 0.71073
_diffrn_reflns_av_R_equivalents 0.0372
_diffrn_reflns_av_unetI/netI 0.0439
_diffrn_reflns_Laue_measured_fraction_full 0.998
_diffrn_reflns_Laue_measured_fraction_max 0.996
_diffrn_reflns_limit_h_max 9
_diffrn_reflns_limit_h_min -9
_diffrn_reflns_limit_k_max 21
_diffrn_reflns_limit_k_min -21
_diffrn_reflns_limit_l_max 36
_diffrn_reflns_limit_l_min -25
_diffrn_reflns_number 25976
_diffrn_reflns_point_group_measured_fraction_full 0.998
_diffrn_reflns_point_group_measured_fraction_max 0.996
_diffrn_reflns_theta_full 25.242
_diffrn_reflns_theta_max 27.504
_diffrn_reflns_theta_min 3.083
_diffrn_standards_number 0
_exptl_absorpt_coefficient_mu 4.656
_exptl_absorpt_correction_T_max 0.394
_exptl_absorpt_correction_T_min 0.314
_exptl_absorpt_correction_type multi-scan
_exptl_absorpt_process_details 'REQAB (Rigaku, 1998)'
_exptl_crystal_colour yellow_brown
_exptl_crystal_density_diffrn 1.731
_exptl_crystal_density_method 'not measured'
_exptl_crystal_description needle
_exptl_crystal_F_000 1756.00
_exptl_crystal_recrystallization_method 'Re-crystallisation from solvent: acetone/hexane'
_exptl_crystal_size_max 0.200
_exptl_crystal_size_mid 0.200
_exptl_crystal_size_min 0.200
_refine_diff_density_max 1.99
_refine_diff_density_min -1.61
_refine_ls_extinction_method none
_refine_ls_goodness_of_fit_ref 1.117
_refine_ls_hydrogen_treatment mixed
_refine_ls_number_parameters 425
_refine_ls_number_reflns 7809
_refine_ls_number_restraints 0
_refine_ls_R_factor_all 0.0595
_refine_ls_R_factor_gt 0.0462
_refine_ls_shift/su_max 0.001
_refine_ls_structure_factor_coef Fsqd
_refine_ls_weighting_details 'w = 1/[\s^2^(Fo^2^)+(0.0567P)^2^+1.6487P] where P=(Fo^2^+2Fc^2^)/3'
_refine_ls_weighting_scheme calc
_refine_ls_wR_factor_gt 0.1094
_refine_ls_wR_factor_ref 0.1177
_reflns_Friedel_coverage 0.000
_reflns_number_gt 6422
_reflns_number_total 7809
_reflns_threshold_expression F^2^>2.0\s(F^2^)
_cod_data_source_file c9ce00364a2.cif
_cod_data_source_block SY70810_Hex_20170823_2
_cod_depositor_comments 'Adding full bibliography for 7232619--7232622.cif.'
_cod_original_cell_volume 3414.3(14)
_cod_database_code 7232621

loop_
_space_group_symop_id
_space_group_symop_operation_xyz
1 +X,+Y,+Z
2 -X,1/2+Y,1/2-Z
3 -X,-Y,-Z
4 +X,-1/2-Y,-1/2+Z

loop_
_atom_site_label
_atom_site_type_symbol
_atom_site_fract_x
_atom_site_fract_y
_atom_site_fract_z
_atom_site_U_iso_or_equiv
_atom_site_adp_type
_atom_site_occupancy
_atom_site_site_symmetry_order
_atom_site_calc_flag
_atom_site_refinement_flags_posn
_atom_site_refinement_flags_adp
_atom_site_refinement_flags_occupancy
_atom_site_disorder_assembly
_atom_site_disorder_group
Au1 Au 0.24153(3) 0.20110(2) 0.32098(2) 0.03686(9) Uani 1 1 d . . . . .
S1 S 0.21752(18) 0.13015(9) 0.24927(5) 0.0443(3) Uani 1 1 d . . . . .
S2 S 0.53110(18) 0.15525(10) 0.33013(5) 0.0461(3) Uani 1 1 d . . . . .
S3 S -0.04343(19) 0.25247(10) 0.31118(5) 0.0461(3) Uani 1 1 d . . . . .
S4 S 0.26794(19) 0.26879(9) 0.39326(5) 0.0461(3) Uani 1 1 d . . . . .
P1 P 0.31069(19) 0.33915(9) 0.10315(5) 0.0397(3) Uani 1 1 d . . . . .
O1 O 0.6634(6) -0.0469(3) 0.15802(16) 0.0620(12) Uani 1 1 d . . . . .
H1 H 0.724839 -0.085822 0.166329 0.08(3) Uiso 1 1 calc R . . . .
O2 O 0.9309(6) -0.0187(3) 0.22067(17) 0.0635(12) Uani 1 1 d . . . . .
H2A H 1.001730 -0.006827 0.242092 0.076 Uiso 1 1 calc R U . . .
O3 O -0.4191(5) 0.4424(3) 0.41766(15) 0.0566(11) Uani 1 1 d . . . . .
H3 H -0.489204 0.433467 0.395587 0.068 Uiso 1 1 calc R U . . .
O4 O -0.1511(6) 0.4591(3) 0.48352(14) 0.0567(11) Uani 1 1 d . . . . .
H4 H -0.251445 0.479280 0.482702 0.068 Uiso 1 1 calc R U . . .
O5 O -0.4526(19) 0.5601(7) 0.4891(4) 0.104(4) Uani 0.5 1 d . . P A -1
C1 C 0.4334(7) 0.0871(3) 0.24331(19) 0.0368(11) Uani 1 1 d . . . . .
C2 C 0.4669(7) 0.0378(4) 0.2028(2) 0.0446(13) Uani 1 1 d . . . . .
H2 H 0.377833 0.029584 0.179972 0.054 Uiso 1 1 calc R U . . .
C3 C 0.6298(7) 0.0022(3) 0.1974(2) 0.0436(13) Uani 1 1 d . . . . .
C4 C 0.7672(7) 0.0172(3) 0.2300(2) 0.0440(13) Uani 1 1 d . . . . .
C5 C 0.7351(7) 0.0649(3) 0.2694(2) 0.0421(12) Uani 1 1 d . . . . .
H5 H 0.826570 0.074451 0.291326 0.051 Uiso 1 1 calc R U . . .
C6 C 0.5655(7) 0.0995(3) 0.27701(19) 0.0390(12) Uani 1 1 d . . . . .
C7 C -0.0726(7) 0.3119(3) 0.3633(2) 0.0378(12) Uani 1 1 d . . . . .
C8 C -0.2345(7) 0.3524(3) 0.3703(2) 0.0430(13) Uani 1 1 d . . . . .
H8 H -0.325312 0.346379 0.347641 0.052 Uiso 1 1 calc R U . . .
C9 C -0.2633(7) 0.4009(3) 0.4097(2) 0.0410(12) Uani 1 1 d . . . . .
C10 C -0.1270(7) 0.4103(3) 0.4437(2) 0.0412(12) Uani 1 1 d . . . . .
C11 C 0.0333(8) 0.3701(3) 0.4379(2) 0.0432(13) Uani 1 1 d . . . . .
H11 H 0.123865 0.376414 0.460599 0.052 Uiso 1 1 calc R U . . .
C12 C 0.0603(7) 0.3194(3) 0.3977(2) 0.0372(11) Uani 1 1 d . . . . .
C13 C 0.4560(7) 0.3573(3) 0.15298(18) 0.0383(12) Uani 1 1 d . . . . .
C14 C 0.4444(9) 0.3128(4) 0.1948(2) 0.0534(16) Uani 1 1 d . . . . .
H14 H 0.354751 0.274076 0.198516 0.064 Uiso 1 1 calc R U . . .
C15 C 0.5675(10) 0.3261(4) 0.2317(2) 0.0617(18) Uani 1 1 d . . . . .
H15 H 0.560350 0.295910 0.259893 0.074 Uiso 1 1 calc R U . . .
C16 C 0.6990(9) 0.3836(4) 0.2265(2) 0.0577(17) Uani 1 1 d . . . . .
H16 H 0.780192 0.392369 0.251345 0.069 Uiso 1 1 calc R U . . .
C17 C 0.7117(8) 0.4285(4) 0.1847(2) 0.0513(15) Uani 1 1 d . . . . .
H17 H 0.801256 0.467374 0.181335 0.062 Uiso 1 1 calc R U . . .
C18 C 0.5913(8) 0.4153(4) 0.1481(2) 0.0469(14) Uani 1 1 d . . . . .
H18 H 0.599978 0.445374 0.119894 0.056 Uiso 1 1 calc R U . . .
C19 C 0.4530(8) 0.3215(4) 0.0525(2) 0.0456(13) Uani 1 1 d . . . . .
C20 C 0.5867(9) 0.2629(4) 0.0560(3) 0.0604(17) Uani 1 1 d . . . . .
H20 H 0.600641 0.233267 0.084236 0.072 Uiso 1 1 calc R U . . .
C21 C 0.6988(10) 0.2488(5) 0.0174(3) 0.071(2) Uani 1 1 d . . . . .
H21 H 0.789889 0.210441 0.019939 0.085 Uiso 1 1 calc R U . . .
C22 C 0.6762(10) 0.2912(5) -0.0248(3) 0.067(2) Uani 1 1 d . . . . .
H22 H 0.749369 0.280114 -0.051025 0.080 Uiso 1 1 calc R U . . .
C23 C 0.5483(11) 0.3489(5) -0.0284(2) 0.0670(19) Uani 1 1 d . . . . .
H23 H 0.537066 0.378592 -0.056709 0.080 Uiso 1 1 calc R U . . .
C24 C 0.4324(9) 0.3648(4) 0.0100(2) 0.0541(15) Uani 1 1 d . . . . .
H24 H 0.342841 0.403802 0.007028 0.065 Uiso 1 1 calc R U . . .
C25 C 0.1652(7) 0.4237(3) 0.09176(19) 0.0389(12) Uani 1 1 d . . . . .
C26 C 0.1934(7) 0.4999(3) 0.1123(2) 0.0448(13) Uani 1 1 d . . . . .
H26 H 0.291326 0.508358 0.132354 0.054 Uiso 1 1 calc R U . . .
C27 C 0.0764(8) 0.5630(4) 0.1030(2) 0.0513(15) Uani 1 1 d . . . . .
H27 H 0.096912 0.613987 0.116360 0.062 Uiso 1 1 calc R U . . .
C28 C -0.0705(9) 0.5508(4) 0.0739(2) 0.0539(15) Uani 1 1 d . . . . .
H28 H -0.149663 0.593376 0.068093 0.065 Uiso 1 1 calc R U . . .
C29 C -0.1002(8) 0.4766(4) 0.0537(2) 0.0513(15) Uani 1 1 d . . . . .
H29 H -0.199702 0.468709 0.034095 0.062 Uiso 1 1 calc R U . . .
C30 C 0.0172(8) 0.4124(4) 0.0621(2) 0.0484(14) Uani 1 1 d . . . . .
H30 H -0.003204 0.362007 0.047943 0.058 Uiso 1 1 calc R U . . .
C31 C 0.1669(7) 0.2534(3) 0.1141(2) 0.0421(12) Uani 1 1 d . . . . .
C32 C 0.0309(8) 0.2614(4) 0.1479(2) 0.0523(15) Uani 1 1 d . . . . .
H32 H 0.020195 0.309586 0.165252 0.063 Uiso 1 1 calc R U . . .
C33 C -0.0876(10) 0.1989(4) 0.1559(3) 0.066(2) Uani 1 1 d . . . . .
H33 H -0.177307 0.203990 0.178884 0.079 Uiso 1 1 calc R U . . .
C34 C -0.0714(12) 0.1299(5) 0.1298(3) 0.081(2) Uani 1 1 d . . . . .
H34 H -0.152399 0.087701 0.134692 0.097 Uiso 1 1 calc R U . . .
C35 C 0.0610(13) 0.1203(5) 0.0963(3) 0.088(3) Uani 1 1 d . . . . .
H35 H 0.068607 0.072040 0.078876 0.106 Uiso 1 1 calc R U . . .
C36 C 0.1843(11) 0.1824(4) 0.0880(3) 0.0669(19) Uani 1 1 d . . . . .
H36 H 0.275662 0.176188 0.065657 0.080 Uiso 1 1 calc R U . . .

loop_
_atom_site_aniso_label
_atom_site_aniso_U_11
_atom_site_aniso_U_22
_atom_site_aniso_U_33
_atom_site_aniso_U_23
_atom_site_aniso_U_13
_atom_site_aniso_U_12
Au1 0.03185(13) 0.03728(14) 0.04146(14) 0.00269(8) 0.00075(9) 0.00241(8)
S1 0.0337(7) 0.0527(8) 0.0466(8) -0.0051(6) -0.0055(6) 0.0057(6)
S2 0.0339(7) 0.0627(9) 0.0417(7) -0.0079(7) -0.0054(6) 0.0098(7)
S3 0.0371(7) 0.0557(9) 0.0456(8) -0.0085(7) -0.0077(6) 0.0132(7)
S4 0.0382(7) 0.0509(8) 0.0492(8) -0.0058(7) -0.0081(6) 0.0067(7)
P1 0.0407(8) 0.0401(7) 0.0383(7) -0.0010(6) -0.0029(6) 0.0011(6)
O1 0.057(3) 0.062(3) 0.066(3) -0.030(2) -0.005(2) 0.005(2)
O2 0.046(2) 0.076(3) 0.069(3) -0.021(2) -0.006(2) 0.020(2)
O3 0.041(2) 0.071(3) 0.058(3) -0.018(2) -0.0046(19) 0.018(2)
O4 0.054(3) 0.068(3) 0.048(2) -0.020(2) -0.005(2) 0.009(2)
O5 0.149(11) 0.084(8) 0.080(8) -0.008(6) 0.058(8) 0.020(8)
C1 0.032(3) 0.038(3) 0.040(3) 0.003(2) 0.002(2) 0.000(2)
C2 0.041(3) 0.050(3) 0.043(3) -0.007(3) -0.003(2) -0.005(3)
C3 0.038(3) 0.048(3) 0.046(3) -0.013(3) 0.003(2) 0.004(2)
C4 0.037(3) 0.045(3) 0.050(3) 0.000(3) 0.000(3) 0.003(2)
C5 0.028(3) 0.052(3) 0.046(3) -0.002(3) -0.003(2) 0.004(2)
C6 0.034(3) 0.043(3) 0.039(3) 0.004(2) -0.001(2) 0.003(2)
C7 0.035(3) 0.034(3) 0.044(3) 0.003(2) -0.002(2) 0.002(2)
C8 0.038(3) 0.045(3) 0.046(3) 0.000(2) -0.005(2) 0.006(2)
C9 0.035(3) 0.045(3) 0.043(3) 0.002(2) 0.003(2) 0.005(2)
C10 0.041(3) 0.039(3) 0.044(3) 0.000(2) -0.003(2) 0.001(2)
C11 0.042(3) 0.044(3) 0.043(3) -0.004(2) -0.006(2) -0.001(3)
C12 0.034(3) 0.036(3) 0.042(3) 0.001(2) -0.003(2) 0.002(2)
C13 0.038(3) 0.044(3) 0.034(3) -0.001(2) -0.004(2) 0.006(2)
C14 0.056(4) 0.056(4) 0.049(4) 0.004(3) -0.007(3) -0.013(3)
C15 0.072(5) 0.069(4) 0.045(3) 0.014(3) -0.017(3) -0.013(4)
C16 0.066(4) 0.059(4) 0.048(3) -0.003(3) -0.017(3) -0.009(3)
C17 0.047(3) 0.046(3) 0.061(4) -0.004(3) 0.001(3) -0.004(3)
C18 0.046(3) 0.053(4) 0.042(3) 0.006(3) 0.001(3) -0.004(3)
C19 0.040(3) 0.054(3) 0.043(3) -0.006(3) -0.005(3) -0.002(3)
C20 0.061(4) 0.057(4) 0.063(4) 0.001(3) 0.006(3) 0.020(3)
C21 0.063(4) 0.073(5) 0.077(5) -0.017(4) 0.010(4) 0.017(4)
C22 0.060(4) 0.087(6) 0.054(4) -0.024(4) 0.014(4) -0.001(4)
C23 0.081(5) 0.077(5) 0.043(4) -0.001(3) -0.002(4) -0.011(4)
C24 0.050(4) 0.069(4) 0.043(3) -0.002(3) -0.004(3) -0.004(3)
C25 0.035(3) 0.043(3) 0.039(3) -0.002(2) -0.001(2) -0.004(2)
C26 0.039(3) 0.050(3) 0.046(3) -0.007(3) -0.010(2) -0.003(3)
C27 0.056(4) 0.044(3) 0.053(4) -0.008(3) 0.000(3) 0.009(3)
C28 0.052(4) 0.053(4) 0.057(4) 0.006(3) -0.002(3) 0.009(3)
C29 0.046(3) 0.060(4) 0.048(3) 0.004(3) -0.012(3) 0.007(3)
C30 0.053(4) 0.044(3) 0.048(3) -0.005(3) -0.010(3) 0.000(3)
C31 0.040(3) 0.035(3) 0.051(3) 0.005(2) -0.006(3) 0.001(2)
C32 0.047(3) 0.048(4) 0.062(4) 0.001(3) -0.001(3) 0.003(3)
C33 0.048(4) 0.074(5) 0.076(5) 0.018(4) -0.006(4) -0.007(3)
C34 0.086(6) 0.068(5) 0.090(6) 0.023(5) -0.012(5) -0.035(5)
C35 0.116(7) 0.053(5) 0.096(7) -0.005(4) -0.013(6) -0.026(5)
C36 0.076(5) 0.049(4) 0.076(5) -0.016(3) 0.001(4) -0.001(4)

loop_
_atom_type_symbol
_atom_type_description
_atom_type_scat_dispersion_real
_atom_type_scat_dispersion_imag
_atom_type_scat_source
C C 0.0033 0.0016
;
International Tables for Crystallography
(Vol. C, Tables 4.2.6.8 and 6.1.1.4)
;
H H 0.0000 0.0000
;
International Tables for Crystallography
(Vol. C, Table 6.1.1.4)
;
O O 0.0106 0.0060
;
International Tables for Crystallography
(Vol. C, Tables 4.2.6.8 and 6.1.1.4)
;
Au Au -2.0133 8.8022
;
International Tables for Crystallography
(Vol. C, Tables 4.2.6.8 and 6.1.1.4)
;
P P 0.1023 0.0942
;
International Tables for Crystallography
(Vol. C, Tables 4.2.6.8 and 6.1.1.4)
;
S S 0.1246 0.1234
;
International Tables for Crystallography
(Vol. C, Tables 4.2.6.8 and 6.1.1.4)
;

loop_
_geom_angle_atom_site_label_1
_geom_angle_atom_site_label_2
_geom_angle_atom_site_label_3
_geom_angle
S2 Au1 S3 177.55(6)
S2 Au1 S4 88.96(5)
S3 Au1 S4 90.27(5)
S2 Au1 S1 90.14(5)
S3 Au1 S1 90.67(5)
S4 Au1 S1 178.57(5)
C1 S1 Au1 102.23(18)
C6 S2 Au1 102.43(18)
C7 S3 Au1 102.77(19)
C12 S4 Au1 102.37(19)
C13 P1 C19 106.1(3)
C13 P1 C25 112.1(2)
C19 P1 C25 110.3(3)
C13 P1 C31 111.2(3)
C19 P1 C31 111.2(3)
C25 P1 C31 106.0(3)
C3 O1 H1 109.5
C4 O2 H2A 109.5
C9 O3 H3 109.5
C10 O4 H4 109.5
C6 C1 C2 120.1(5)
C6 C1 S1 122.1(4)
C2 C1 S1 117.9(4)
C3 C2 C1 119.8(5)
C3 C2 H2 120.1
C1 C2 H2 120.1
C2 C3 O1 120.2(5)
C2 C3 C4 120.7(5)
O1 C3 C4 119.1(5)
C5 C4 O2 123.4(5)
C5 C4 C3 119.6(5)
O2 C4 C3 117.0(5)
C4 C5 C6 120.8(5)
C4 C5 H5 119.6
C6 C5 H5 119.6
C1 C6 C5 118.9(5)
C1 C6 S2 123.0(4)
C5 C6 S2 118.1(4)
C12 C7 C8 118.8(5)
C12 C7 S3 122.0(4)
C8 C7 S3 119.2(4)
C9 C8 C7 121.7(5)
C9 C8 H8 119.2
C7 C8 H8 119.2
O3 C9 C8 123.6(5)
O3 C9 C10 117.1(5)
C8 C9 C10 119.4(5)
C11 C10 O4 119.2(5)
C11 C10 C9 120.0(5)
O4 C10 C9 120.8(5)
C10 C11 C12 120.1(5)
C10 C11 H11 119.9
C12 C11 H11 119.9
C7 C12 C11 119.9(5)
C7 C12 S4 122.6(4)
C11 C12 S4 117.4(4)
C14 C13 C18 119.3(5)
C14 C13 P1 122.0(4)
C18 C13 P1 118.6(4)
C13 C14 C15 119.8(6)
C13 C14 H14 120.1
C15 C14 H14 120.1
C16 C15 C14 120.2(6)
C16 C15 H15 119.9
C14 C15 H15 119.9
C15 C16 C17 120.4(6)
C15 C16 H16 119.8
C17 C16 H16 119.8
C18 C17 C16 119.6(6)
C18 C17 H17 120.2
C16 C17 H17 120.2
C17 C18 C13 120.6(5)
C17 C18 H18 119.7
C13 C18 H18 119.7
C24 C19 C20 119.6(6)
C24 C19 P1 121.5(5)
C20 C19 P1 118.9(5)
C21 C20 C19 119.8(7)
C21 C20 H20 120.1
C19 C20 H20 120.1
C22 C21 C20 120.3(7)
C22 C21 H21 119.9
C20 C21 H21 119.9
C23 C22 C21 120.3(7)
C23 C22 H22 119.8
C21 C22 H22 119.8
C22 C23 C24 120.9(7)
C22 C23 H23 119.6
C24 C23 H23 119.6
C19 C24 C23 119.1(6)
C19 C24 H24 120.4
C23 C24 H24 120.4
C30 C25 C26 118.9(5)
C30 C25 P1 118.9(4)
C26 C25 P1 122.2(4)
C27 C26 C25 120.1(5)
C27 C26 H26 119.9
C25 C26 H26 119.9
C28 C27 C26 120.4(6)
C28 C27 H27 119.8
C26 C27 H27 119.8
C29 C28 C27 120.2(6)
C29 C28 H28 119.9
C27 C28 H28 119.9
C28 C29 C30 120.4(6)
C28 C29 H29 119.8
C30 C29 H29 119.8
C29 C30 C25 120.0(5)
C29 C30 H30 120.0
C25 C30 H30 120.0
C36 C31 C32 120.3(6)
C36 C31 P1 121.1(5)
C32 C31 P1 118.5(4)
C33 C32 C31 120.7(6)
C33 C32 H32 119.7
C31 C32 H32 119.7
C34 C33 C32 118.7(8)
C34 C33 H33 120.6
C32 C33 H33 120.6
C33 C34 C35 121.9(7)
C33 C34 H34 119.1
C35 C34 H34 119.1
C34 C35 C36 120.4(8)
C34 C35 H35 119.8
C36 C35 H35 119.8
C31 C36 C35 118.0(7)
C31 C36 H36 121.0
C35 C36 H36 121.0

loop_
_geom_bond_atom_site_label_1
_geom_bond_atom_site_label_2
_geom_bond_distance
Au1 S2 2.3046(14)
Au1 S3 2.3059(15)
Au1 S4 2.3062(15)
Au1 S1 2.3175(15)
S1 C1 1.769(5)
S2 C6 1.758(6)
S3 C7 1.761(6)
S4 C12 1.764(5)
P1 C13 1.785(5)
P1 C19 1.791(6)
P1 C25 1.792(6)
P1 C31 1.798(6)
O1 C3 1.383(6)
O1 H1 0.8200
O2 C4 1.383(6)
O2 H2A 0.8200
O3 C9 1.367(6)
O3 H3 0.8200
O4 C10 1.379(6)
O4 H4 0.8200
C1 C6 1.376(7)
C1 C2 1.410(7)
C2 C3 1.359(8)
C2 H2 0.9300
C3 C4 1.391(8)
C4 C5 1.368(8)
C5 C6 1.406(7)
C5 H5 0.9300
C7 C12 1.385(8)
C7 C8 1.394(7)
C8 C9 1.374(8)
C8 H8 0.9300
C9 C10 1.398(8)
C10 C11 1.377(7)
C11 C12 1.410(7)
C11 H11 0.9300
C13 C14 1.377(8)
C13 C18 1.396(8)
C14 C15 1.394(9)
C14 H14 0.9300
C15 C16 1.369(9)
C15 H15 0.9300
C16 C17 1.381(9)
C16 H16 0.9300
C17 C18 1.375(8)
C17 H17 0.9300
C18 H18 0.9300
C19 C24 1.388(9)
C19 C20 1.391(8)
C20 C21 1.383(9)
C20 H20 0.9300
C21 C22 1.376(11)
C21 H21 0.9300
C22 C23 1.349(10)
C22 H22 0.9300
C23 C24 1.400(9)
C23 H23 0.9300
C24 H24 0.9300
C25 C30 1.391(7)
C25 C26 1.391(7)
C26 C27 1.379(8)
C26 H26 0.9300
C27 C28 1.377(9)
C27 H27 0.9300
C28 C29 1.360(9)
C28 H28 0.9300
C29 C30 1.391(8)
C29 H29 0.9300
C30 H30 0.9300
C31 C36 1.379(8)
C31 C32 1.392(8)
C32 C33 1.374(9)
C32 H32 0.9300
C33 C34 1.353(11)
C33 H33 0.9300
C34 C35 1.369(12)
C34 H34 0.9300
C35 C36 1.394(10)
C35 H35 0.9300
C36 H36 0.9300

loop_
_geom_hbond_atom_site_label_D
_geom_hbond_atom_site_label_H
_geom_hbond_atom_site_label_A
_geom_hbond_site_symmetry_A
_geom_hbond_distance_DA
_geom_hbond_distance_DH
_geom_hbond_distance_HA
_geom_hbond_angle_DHA
_geom_hbond_publ_flag
O1 H1 O2 . 2.691(6) 0.820(5) 2.422(5) 100.2(3) no
O3 H3 O1 2_555 2.791(6) 0.820 2.004 160.5 no
O4 H4 O3 . 2.726(6) 0.820 2.282 114.6 no
O4 H4 O5 . 2.802(14) 0.820 2.013 161.2 no

loop_
_geom_torsion_atom_site_label_1
_geom_torsion_atom_site_label_2
_geom_torsion_atom_site_label_3
_geom_torsion_atom_site_label_4
_geom_torsion
Au1 S1 C1 C6 0.3(5)
Au1 S1 C1 C2 179.2(4)
C6 C1 C2 C3 0.3(8)
S1 C1 C2 C3 -178.7(4)
C1 C2 C3 O1 179.4(5)
C1 C2 C3 C4 -3.3(9)
C2 C3 C4 C5 3.5(9)
O1 C3 C4 C5 -179.2(5)
C2 C3 C4 O2 -177.4(5)
O1 C3 C4 O2 -0.1(8)
O2 C4 C5 C6 -179.7(5)
C3 C4 C5 C6 -0.7(9)
C2 C1 C6 C5 2.5(8)
S1 C1 C6 C5 -178.6(4)
C2 C1 C6 S2 -176.2(4)
S1 C1 C6 S2 2.7(7)
C4 C5 C6 C1 -2.3(8)
C4 C5 C6 S2 176.5(4)
Au1 S2 C6 C1 -4.0(5)
Au1 S2 C6 C5 177.3(4)
Au1 S3 C7 C12 0.6(5)
Au1 S3 C7 C8 -179.0(4)
C12 C7 C8 C9 1.7(8)
S3 C7 C8 C9 -178.7(4)
C7 C8 C9 O3 179.2(5)
C7 C8 C9 C10 0.2(9)
O3 C9 C10 C11 179.9(5)
C8 C9 C10 C11 -1.1(8)
O3 C9 C10 O4 0.4(8)
C8 C9 C10 O4 179.4(5)
O4 C10 C11 C12 179.5(5)
C9 C10 C11 C12 0.0(8)
C8 C7 C12 C11 -2.8(8)
S3 C7 C12 C11 177.6(4)
C8 C7 C12 S4 178.3(4)
S3 C7 C12 S4 -1.3(7)
C10 C11 C12 C7 1.9(8)
C10 C11 C12 S4 -179.1(4)
Au1 S4 C12 C7 1.2(5)
Au1 S4 C12 C11 -177.7(4)
C19 P1 C13 C14 -125.3(5)
C25 P1 C13 C14 114.2(5)
C31 P1 C13 C14 -4.2(6)
C19 P1 C13 C18 51.2(5)
C25 P1 C13 C18 -69.3(5)
C31 P1 C13 C18 172.3(4)
C18 C13 C14 C15 -0.1(9)
P1 C13 C14 C15 176.3(5)
C13 C14 C15 C16 0.4(11)
C14 C15 C16 C17 -0.4(11)
C15 C16 C17 C18 0.1(10)
C16 C17 C18 C13 0.3(9)
C14 C13 C18 C17 -0.2(9)
P1 C13 C18 C17 -176.8(5)
C13 P1 C19 C24 -127.4(5)
C25 P1 C19 C24 -5.8(6)
C31 P1 C19 C24 111.5(5)
C13 P1 C19 C20 52.7(6)
C25 P1 C19 C20 174.3(5)
C31 P1 C19 C20 -68.4(6)
C24 C19 C20 C21 0.6(10)
P1 C19 C20 C21 -179.5(5)
C19 C20 C21 C22 -1.4(11)
C20 C21 C22 C23 2.2(12)
C21 C22 C23 C24 -2.3(11)
C20 C19 C24 C23 -0.6(10)
P1 C19 C24 C23 179.5(5)
C22 C23 C24 C19 1.5(10)
C13 P1 C25 C30 -164.9(4)
C19 P1 C25 C30 77.1(5)
C31 P1 C25 C30 -43.4(5)
C13 P1 C25 C26 13.8(6)
C19 P1 C25 C26 -104.2(5)
C31 P1 C25 C26 135.3(5)
C30 C25 C26 C27 -0.4(9)
P1 C25 C26 C27 -179.1(5)
C25 C26 C27 C28 1.0(9)
C26 C27 C28 C29 -0.8(10)
C27 C28 C29 C30 0.0(10)
C28 C29 C30 C25 0.6(9)
C26 C25 C30 C29 -0.4(9)
P1 C25 C30 C29 178.4(5)
C13 P1 C31 C36 -112.4(6)
C19 P1 C31 C36 5.6(6)
C25 P1 C31 C36 125.5(6)
C13 P1 C31 C32 70.8(5)
C19 P1 C31 C32 -171.2(5)
C25 P1 C31 C32 -51.3(5)
C36 C31 C32 C33 0.1(10)
P1 C31 C32 C33 176.9(5)
C31 C32 C33 C34 -1.0(10)
C32 C33 C34 C35 1.0(13)
C33 C34 C35 C36 0.0(14)
C32 C31 C36 C35 0.8(11)
P1 C31 C36 C35 -175.9(6)
C34 C35 C36 C31 -0.9(13)
